data_4032821
loop_
_publ_author_name
'Xia, Xiao-Feng'
'Zhang, Guo-Wei'
'Wang, Dawei'
'Zhu, Su-Li'

_publ_section_title
;
 Visible-Light Induced and Oxygen-Promoted Oxidative Cyclization of
 Aromatic Enamines for the Synthesis of Quinolines Derivatives.
;
_journal_issue 16
_journal_name_full 'The Journal of organic chemistry'
_journal_page_first 8455
_journal_page_last 8463
_journal_paper_doi 10.1021/acs.joc.7b01206
_journal_volume 82
_journal_year 2017
_chemical_formula_sum 'C25 H18 Br N O3'
_chemical_formula_weight 460.31
_space_group_crystal_system monoclinic
_space_group_IT_number 14
_space_group_name_Hall '-P 2ybc'
_space_group_name_H-M_alt 'P 1 21/c 1'
_symmetry_space_group_name_Hall '-P 2ybc'
_symmetry_space_group_name_H-M 'P 1 21/c 1'
_atom_sites_solution_hydrogens geom
_audit_creation_method SHELXL-2014/7
_cell_angle_alpha 90
_cell_angle_beta 96.022(13)
_cell_angle_gamma 90
_cell_formula_units_Z 4
_cell_length_a 12.785(6)
_cell_length_b 20.503(9)
_cell_length_c 7.913(3)
_cell_measurement_reflns_used 8339
_cell_measurement_temperature 297(2)
_cell_measurement_theta_max 27.37
_cell_measurement_theta_min 2.98
_cell_volume 2062.8(15)
_computing_structure_refinement 'SHELXL-2014/7 (Sheldrick, 2014)'
_diffrn_ambient_temperature 297(2)
_diffrn_measured_fraction_theta_full 0.998
_diffrn_measured_fraction_theta_max 0.998
_diffrn_measurement_device_type 'Bruker APEX-II CCD'
_diffrn_measurement_method '\f and \w scans'
_diffrn_radiation_type MoK\a
_diffrn_radiation_wavelength 0.71073
_diffrn_reflns_av_R_equivalents 0.0376
_diffrn_reflns_av_unetI/netI 0.0208
_diffrn_reflns_Laue_measured_fraction_full 0.998
_diffrn_reflns_Laue_measured_fraction_max 0.998
_diffrn_reflns_limit_h_max 16
_diffrn_reflns_limit_h_min -16
_diffrn_reflns_limit_k_max 26
_diffrn_reflns_limit_k_min -26
_diffrn_reflns_limit_l_max 9
_diffrn_reflns_limit_l_min -10
_diffrn_reflns_number 42875
_diffrn_reflns_point_group_measured_fraction_full 0.998
_diffrn_reflns_point_group_measured_fraction_max 0.998
_diffrn_reflns_theta_full 25.242
_diffrn_reflns_theta_max 27.483
_diffrn_reflns_theta_min 2.772
_exptl_absorpt_coefficient_mu 2.020
_exptl_crystal_colour colourless
_exptl_crystal_density_diffrn 1.482
_exptl_crystal_description block
_exptl_crystal_F_000 936
_exptl_crystal_size_max 0.18
_exptl_crystal_size_mid 0.15
_exptl_crystal_size_min 0.14
_refine_diff_density_max 0.421
_refine_diff_density_min -1.171
_refine_diff_density_rms 0.085
_refine_ls_extinction_method none
_refine_ls_goodness_of_fit_ref 1.050
_refine_ls_hydrogen_treatment constr
_refine_ls_matrix_type full
_refine_ls_number_parameters 272
_refine_ls_number_reflns 4743
_refine_ls_number_restraints 0
_refine_ls_restrained_S_all 1.050
_refine_ls_R_factor_all 0.0660
_refine_ls_R_factor_gt 0.0447
_refine_ls_shift/su_max 0.000
_refine_ls_shift/su_mean 0.000
_refine_ls_structure_factor_coef Fsqd
_refine_ls_weighting_details 'w=1/[\s^2^(Fo^2^)+(0.0559P)^2^+1.4589P] where P=(Fo^2^+2Fc^2^)/3'
_refine_ls_weighting_scheme calc
_refine_ls_wR_factor_gt 0.1057
_refine_ls_wR_factor_ref 0.1222
_reflns_Friedel_coverage 0.000
_reflns_number_gt 3570
_reflns_number_total 4743
_reflns_threshold_expression 'I > 2\s(I)'
_cod_data_source_file jo7b01206_si_002.cif
_cod_data_source_block mo_20160623_1_0ma
_cod_database_code 4032821
_shelx_shelxl_version_number 2014/7
_shelx_space_group_comment
;
The symmetry employed for this shelxl refinement is uniquely defined
by the following loop, which should always be used as a source of
symmetry information in preference to the above space-group names.
They are only intended as comments.
;

loop_
_space_group_symop_operation_xyz
'x, y, z'
'-x, y+1/2, -z+1/2'
'-x, -y, -z'
'x, -y-1/2, z-1/2'

loop_
_atom_site_label
_atom_site_type_symbol
_atom_site_fract_x
_atom_site_fract_y
_atom_site_fract_z
_atom_site_U_iso_or_equiv
_atom_site_adp_type
_atom_site_occupancy
_atom_site_site_symmetry_order
_atom_site_calc_flag
_atom_site_refinement_flags_posn
_atom_site_refinement_flags_adp
Br1 Br -0.05115(2) 0.58408(2) 0.07609(4) 0.08081(17) Uani 1 1 d . .
C1 C 0.03996(19) 0.57649(13) 0.2788(3) 0.0453(6) Uani 1 1 d . .
O1 O 0.22006(14) 0.60110(9) 0.8628(2) 0.0497(4) Uani 1 1 d . .
N1 N 0.57650(14) 0.52939(8) 0.7388(2) 0.0340(4) Uani 1 1 d . .
O2 O 0.46038(14) 0.72138(8) 0.7950(2) 0.0465(4) Uani 1 1 d . .
C2 C 0.00132(19) 0.58928(13) 0.4319(4) 0.0503(6) Uani 1 1 d . .
H2 H -0.0697 0.5983 0.4357 0.060 Uiso 1 1 calc R U
C6 C 0.21198(18) 0.55863(13) 0.4191(3) 0.0426(5) Uani 1 1 d . .
H6 H 0.2820 0.5469 0.4159 0.051 Uiso 1 1 calc R U
C5 C 0.1443(2) 0.55966(15) 0.2700(3) 0.0498(6) Uani 1 1 d . .
H5 H 0.1685 0.5493 0.1664 0.060 Uiso 1 1 calc R U
C4 C 0.17594(17) 0.57485(10) 0.5722(3) 0.0334(4) Uani 1 1 d . .
O3 O 0.32300(12) 0.69471(7) 0.6084(2) 0.0402(4) Uani 1 1 d . .
C3 C 0.06929(19) 0.58843(12) 0.5785(3) 0.0443(6) Uani 1 1 d . .
H3 H 0.0442 0.5969 0.6824 0.053 Uiso 1 1 calc R U
C7 C 0.24876(17) 0.58239(10) 0.7296(3) 0.0332(4) Uani 1 1 d . .
C8 C 0.36366(16) 0.56496(10) 0.7233(3) 0.0298(4) Uani 1 1 d . .
C9 C 0.39357(17) 0.49921(10) 0.7572(3) 0.0318(4) Uani 1 1 d . .
C10 C 0.32098(19) 0.44960(11) 0.7878(3) 0.0410(5) Uani 1 1 d . .
H10 H 0.2493 0.4585 0.7753 0.049 Uiso 1 1 calc R U
C11 C 0.3555(2) 0.38902(11) 0.8352(3) 0.0461(6) Uani 1 1 d . .
H11 H 0.3073 0.3567 0.8553 0.055 Uiso 1 1 calc R U
C12 C 0.4636(2) 0.37492(11) 0.8542(3) 0.0469(6) Uani 1 1 d . .
H12 H 0.4863 0.3335 0.8889 0.056 Uiso 1 1 calc R U
C13 C 0.5356(2) 0.42095(11) 0.8227(3) 0.0423(5) Uani 1 1 d . .
H13 H 0.6068 0.4107 0.8346 0.051 Uiso 1 1 calc R U
C14 C 0.50212(17) 0.48457(10) 0.7715(3) 0.0327(4) Uani 1 1 d . .
C15 C 0.54712(16) 0.59016(10) 0.7041(3) 0.0303(4) Uani 1 1 d . .
C16 C 0.63227(16) 0.63474(10) 0.6610(3) 0.0313(4) Uani 1 1 d . .
C17 C 0.73460(17) 0.62602(12) 0.7372(3) 0.0397(5) Uani 1 1 d . .
H17 H 0.7493 0.5929 0.8163 0.048 Uiso 1 1 calc R U
C18 C 0.81442(19) 0.66655(13) 0.6954(4) 0.0484(6) Uani 1 1 d . .
H18 H 0.8823 0.6610 0.7485 0.058 Uiso 1 1 calc R U
C19 C 0.7943(2) 0.71512(13) 0.5755(4) 0.0505(6) Uani 1 1 d . .
H19 H 0.8483 0.7421 0.5476 0.061 Uiso 1 1 calc R U
C20 C 0.6937(2) 0.72335(12) 0.4976(3) 0.0463(6) Uani 1 1 d . .
H20 H 0.6801 0.7558 0.4161 0.056 Uiso 1 1 calc R U
C21 C 0.61291(18) 0.68375(11) 0.5396(3) 0.0374(5) Uani 1 1 d . .
H21 H 0.5452 0.6898 0.4866 0.045 Uiso 1 1 calc R U
C22 C 0.43979(16) 0.61092(10) 0.7036(3) 0.0292(4) Uani 1 1 d . .
C23 C 0.41192(16) 0.68171(10) 0.7073(3) 0.0317(4) Uani 1 1 d . .
C24 C 0.2809(2) 0.76075(11) 0.6172(4) 0.0463(6) Uani 1 1 d . .
H24A H 0.3128 0.7892 0.5392 0.056 Uiso 1 1 calc R U
H24B H 0.2957 0.7781 0.7313 0.056 Uiso 1 1 calc R U
C25 C 0.1649(2) 0.75672(15) 0.5697(5) 0.0646(8) Uani 1 1 d . .
H25A H 0.1511 0.7353 0.4618 0.097 Uiso 1 1 calc R U
H25B H 0.1357 0.7999 0.5622 0.097 Uiso 1 1 calc R U
H25C H 0.1332 0.7324 0.6546 0.097 Uiso 1 1 calc R U

loop_
_atom_site_aniso_label
_atom_site_aniso_U_11
_atom_site_aniso_U_22
_atom_site_aniso_U_33
_atom_site_aniso_U_23
_atom_site_aniso_U_13
_atom_site_aniso_U_12
Br1 0.04261(18) 0.1392(4) 0.0566(2) 0.01279(19) -0.01351(14) -0.00723(18)
C1 0.0318(11) 0.0556(14) 0.0467(13) 0.0029(11) -0.0037(10) -0.0042(10)
O1 0.0449(10) 0.0650(11) 0.0404(9) -0.0112(8) 0.0101(8) 0.0067(8)
N1 0.0329(9) 0.0307(9) 0.0383(10) 0.0019(7) 0.0030(7) 0.0053(7)
O2 0.0460(10) 0.0341(8) 0.0570(10) -0.0106(7) -0.0058(8) 0.0008(7)
C2 0.0261(11) 0.0634(16) 0.0613(16) -0.0041(12) 0.0032(11) 0.0046(10)
C6 0.0284(11) 0.0579(14) 0.0417(13) -0.0052(11) 0.0053(9) 0.0040(10)
C5 0.0364(12) 0.0738(17) 0.0393(13) -0.0038(12) 0.0052(10) -0.0007(12)
C4 0.0282(10) 0.0323(10) 0.0401(11) -0.0023(8) 0.0053(8) 0.0003(8)
O3 0.0386(8) 0.0293(7) 0.0509(9) 0.0005(6) -0.0043(7) 0.0078(6)
C3 0.0305(11) 0.0574(15) 0.0460(13) -0.0067(11) 0.0085(10) 0.0050(10)
C7 0.0324(10) 0.0292(10) 0.0384(11) -0.0017(8) 0.0060(9) 0.0003(8)
C8 0.0304(10) 0.0294(9) 0.0292(10) -0.0015(8) 0.0014(8) 0.0019(8)
C9 0.0358(11) 0.0280(10) 0.0316(10) -0.0004(8) 0.0028(8) 0.0003(8)
C10 0.0403(12) 0.0342(11) 0.0490(13) 0.0008(10) 0.0065(10) -0.0032(9)
C11 0.0567(15) 0.0325(11) 0.0502(14) 0.0027(10) 0.0105(11) -0.0071(11)
C12 0.0639(16) 0.0287(11) 0.0482(14) 0.0056(10) 0.0058(12) 0.0044(11)
C13 0.0472(13) 0.0314(11) 0.0479(13) 0.0030(9) 0.0036(11) 0.0102(10)
C14 0.0368(11) 0.0294(10) 0.0316(10) -0.0005(8) 0.0018(8) 0.0029(8)
C15 0.0298(10) 0.0313(10) 0.0293(10) 0.0005(8) 0.0006(8) 0.0021(8)
C16 0.0290(10) 0.0313(10) 0.0338(10) -0.0034(8) 0.0043(8) 0.0026(8)
C17 0.0313(11) 0.0427(12) 0.0449(12) 0.0042(10) 0.0036(9) 0.0072(9)
C18 0.0294(11) 0.0545(14) 0.0620(16) -0.0003(12) 0.0081(10) 0.0025(10)
C19 0.0423(13) 0.0480(14) 0.0641(17) -0.0014(12) 0.0195(12) -0.0092(11)
C20 0.0527(15) 0.0393(12) 0.0487(14) 0.0068(10) 0.0138(11) -0.0012(10)
C21 0.0387(11) 0.0376(11) 0.0360(11) 0.0012(9) 0.0035(9) 0.0004(9)
C22 0.0297(10) 0.0275(9) 0.0298(10) -0.0004(7) 0.0006(8) 0.0032(8)
C23 0.0305(10) 0.0296(10) 0.0350(10) 0.0002(8) 0.0042(8) 0.0017(8)
C24 0.0454(13) 0.0313(11) 0.0622(16) 0.0062(10) 0.0049(11) 0.0118(10)
C25 0.0494(16) 0.0587(17) 0.085(2) 0.0090(15) 0.0052(15) 0.0196(13)

loop_
_atom_type_symbol
_atom_type_description
_atom_type_scat_dispersion_real
_atom_type_scat_dispersion_imag
_atom_type_scat_source
C C 0.0033 0.0016 'International Tables Vol C Tables 4.2.6.8 and 6.1.1.4'
H H 0.0000 0.0000 'International Tables Vol C Tables 4.2.6.8 and 6.1.1.4'
N N 0.0061 0.0033 'International Tables Vol C Tables 4.2.6.8 and 6.1.1.4'
O O 0.0106 0.0060 'International Tables Vol C Tables 4.2.6.8 and 6.1.1.4'
Br Br -0.2901 2.4595 'International Tables Vol C Tables 4.2.6.8 and 6.1.1.4'

loop_
_geom_angle_atom_site_label_1
_geom_angle_atom_site_label_2
_geom_angle_atom_site_label_3
_geom_angle
C2 C1 C5 121.8(2)
C2 C1 Br1 118.96(19)
C5 C1 Br1 119.3(2)
C15 N1 C14 119.01(18)
C3 C2 C1 119.0(2)
C3 C2 H2 120.5
C1 C2 H2 120.5
C4 C6 C5 120.4(2)
C4 C6 H6 119.8
C5 C6 H6 119.8
C1 C5 C6 118.5(2)
C1 C5 H5 120.7
C6 C5 H5 120.7
C6 C4 C3 119.7(2)
C6 C4 C7 121.6(2)
C3 C4 C7 118.5(2)
C23 O3 C24 116.85(17)
C2 C3 C4 120.3(2)
C2 C3 H3 119.8
C4 C3 H3 119.8
O1 C7 C4 122.8(2)
O1 C7 C8 119.0(2)
C4 C7 C8 118.17(18)
C22 C8 C9 119.50(19)
C22 C8 C7 122.77(18)
C9 C8 C7 117.39(18)
C14 C9 C10 119.34(19)
C14 C9 C8 117.39(18)
C10 C9 C8 123.1(2)
C11 C10 C9 120.3(2)
C11 C10 H10 119.8
C9 C10 H10 119.8
C10 C11 C12 120.4(2)
C10 C11 H11 119.8
C12 C11 H11 119.8
C13 C12 C11 121.0(2)
C13 C12 H12 119.5
C11 C12 H12 119.5
C12 C13 C14 120.1(2)
C12 C13 H13 120.0
C14 C13 H13 120.0
N1 C14 C9 122.63(18)
N1 C14 C13 118.5(2)
C9 C14 C13 118.9(2)
N1 C15 C22 122.05(19)
N1 C15 C16 115.33(18)
C22 C15 C16 122.60(18)
C17 C16 C21 118.8(2)
C17 C16 C15 119.88(19)
C21 C16 C15 121.29(19)
C18 C17 C16 120.2(2)
C18 C17 H17 119.9
C16 C17 H17 119.9
C19 C18 C17 120.6(2)
C19 C18 H18 119.7
C17 C18 H18 119.7
C20 C19 C18 119.6(2)
C20 C19 H19 120.2
C18 C19 H19 120.2
C19 C20 C21 120.5(2)
C19 C20 H20 119.8
C21 C20 H20 119.8
C20 C21 C16 120.4(2)
C20 C21 H21 119.8
C16 C21 H21 119.8
C8 C22 C15 118.93(18)
C8 C22 C23 119.33(18)
C15 C22 C23 121.14(18)
O2 C23 O3 124.01(19)
O2 C23 C22 124.1(2)
O3 C23 C22 111.82(17)
O3 C24 C25 107.3(2)
O3 C24 H24A 110.2
C25 C24 H24A 110.2
O3 C24 H24B 110.2
C25 C24 H24B 110.2
H24A C24 H24B 108.5
C24 C25 H25A 109.5
C24 C25 H25B 109.5
H25A C25 H25B 109.5
C24 C25 H25C 109.5
H25A C25 H25C 109.5
H25B C25 H25C 109.5

loop_
_geom_bond_atom_site_label_1
_geom_bond_atom_site_label_2
_geom_bond_distance
Br1 C1 1.887(3)
C1 C2 1.380(4)
C1 C5 1.387(4)
O1 C7 1.214(3)
N1 C15 1.322(3)
N1 C14 1.366(3)
O2 C23 1.198(3)
C2 C3 1.375(4)
C2 H2 0.9300
C6 C4 1.381(3)
C6 C5 1.388(3)
C6 H6 0.9300
C5 H5 0.9300
C4 C3 1.398(3)
C4 C7 1.483(3)
O3 C23 1.338(3)
O3 C24 1.461(3)
C3 H3 0.9300
C7 C8 1.518(3)
C8 C22 1.375(3)
C8 C9 1.419(3)
C9 C14 1.413(3)
C9 C10 1.415(3)
C10 C11 1.358(3)
C10 H10 0.9300
C11 C12 1.405(4)
C11 H11 0.9300
C12 C13 1.359(4)
C12 H12 0.9300
C13 C14 1.418(3)
C13 H13 0.9300
C15 C22 1.436(3)
C15 C16 1.488(3)
C16 C17 1.393(3)
C16 C21 1.394(3)
C17 C18 1.383(3)
C17 H17 0.9300
C18 C19 1.381(4)
C18 H18 0.9300
C19 C20 1.377(4)
C19 H19 0.9300
C20 C21 1.382(3)
C20 H20 0.9300
C21 H21 0.9300
C22 C23 1.495(3)
C24 C25 1.494(4)
C24 H24A 0.9700
C24 H24B 0.9700
C25 H25A 0.9600
C25 H25B 0.9600
C25 H25C 0.9600
